data_4075040
loop_
_publ_author_name
'Song, Li-Cheng'
'Cheng, Jia'
'Yan, Jing'
'Wang, Hu-Ting'
'Liu, Xu-Feng'
'Hu, Qing-Mei'

_publ_section_title
;
 Two Novel Bridgehead-C-Substituted Diiron Propanedithiolate Complexes as
 Active Site Models for Fe-Only Hydrogenases
;
_journal_issue 7
_journal_name_full Organometallics
_journal_page_first 1544
_journal_paper_doi 10.1021/om060004y
_journal_volume 25
_journal_year 2006
_chemical_formula_sum 'C19 H14 Fe4 O12 S4'
_chemical_formula_weight 785.94
_chemical_name_systematic
; 
 ? 
;
_space_group_IT_number 2
_symmetry_cell_setting triclinic
_symmetry_space_group_name_Hall '-P 1'
_symmetry_space_group_name_H-M 'P -1'
_atom_sites_solution_hydrogens geom
_atom_sites_solution_primary direct
_atom_sites_solution_secondary difmap
_audit_creation_method SHELXL-97
_cell_angle_alpha 87.922(6)
_cell_angle_beta 82.140(7)
_cell_angle_gamma 85.031(7)
_cell_formula_units_Z 2
_cell_length_a 9.760(3)
_cell_length_b 10.927(4)
_cell_length_c 13.709(5)
_cell_measurement_reflns_used 707
_cell_measurement_temperature 293(2)
_cell_measurement_theta_max 22.11
_cell_measurement_theta_min 2.75
_cell_volume 1442.4(9)
_computing_cell_refinement 'Bruker SMART'
_computing_data_collection 'Bruker SMART'
_computing_data_reduction 'Bruker SAINT'
_computing_molecular_graphics 'Bruker SHELXTL'
_computing_publication_material 'Bruker SHELXTL'
_computing_structure_refinement 'SHELXL-97 (Sheldrick, 1997)'
_computing_structure_solution 'SHELXS-97 (Sheldrick, 1990)'
_diffrn_ambient_temperature 293(2)
_diffrn_measured_fraction_theta_full 0.985
_diffrn_measured_fraction_theta_max 0.985
_diffrn_measurement_device_type 'CCD area detector'
_diffrn_measurement_method 'phi and omega scans'
_diffrn_radiation_monochromator graphite
_diffrn_radiation_source 'fine-focus sealed tube'
_diffrn_radiation_type MoK\a
_diffrn_radiation_wavelength 0.71073
_diffrn_reflns_av_R_equivalents 0.0430
_diffrn_reflns_av_sigmaI/netI 0.1273
_diffrn_reflns_limit_h_max 12
_diffrn_reflns_limit_h_min -9
_diffrn_reflns_limit_k_max 13
_diffrn_reflns_limit_k_min -13
_diffrn_reflns_limit_l_max 17
_diffrn_reflns_limit_l_min -16
_diffrn_reflns_number 8432
_diffrn_reflns_theta_full 26.45
_diffrn_reflns_theta_max 26.45
_diffrn_reflns_theta_min 1.50
_exptl_absorpt_coefficient_mu 2.316
_exptl_absorpt_correction_T_max 1.000000
_exptl_absorpt_correction_T_min 0.563972
_exptl_absorpt_correction_type multi-scan
_exptl_absorpt_process_details SADABS
_exptl_crystal_density_diffrn 1.809
_exptl_crystal_density_meas ?
_exptl_crystal_density_method 'not measured'
_exptl_crystal_F_000 784
_exptl_crystal_size_max 0.24
_exptl_crystal_size_mid 0.18
_exptl_crystal_size_min 0.14
_refine_diff_density_max 0.560
_refine_diff_density_min -0.388
_refine_diff_density_rms 0.089
_refine_ls_extinction_method none
_refine_ls_goodness_of_fit_ref 0.986
_refine_ls_hydrogen_treatment mixed
_refine_ls_matrix_type full
_refine_ls_number_parameters 383
_refine_ls_number_reflns 5863
_refine_ls_number_restraints 3
_refine_ls_restrained_S_all 0.986
_refine_ls_R_factor_all 0.1622
_refine_ls_R_factor_gt 0.0621
_refine_ls_shift/su_max 0.004
_refine_ls_shift/su_mean 0.000
_refine_ls_structure_factor_coef Fsqd
_refine_ls_weighting_details 'calc w=1/[\s^2^(Fo^2^)+(0.0446P)^2^+0.1763P] where P=(Fo^2^+2Fc^2^)/3'
_refine_ls_weighting_scheme calc
_refine_ls_wR_factor_gt 0.1004
_refine_ls_wR_factor_ref 0.1294
_reflns_number_gt 2799
_reflns_number_total 5863
_reflns_threshold_expression >2sigma(I)
_cod_data_source_file om060004ysi20060104_043328.cif
_cod_data_source_block 040713a
_cod_depositor_comments
;
The following automatic conversions were performed:

'_symmetry_cell_setting' value 'Triclinic' changed to 'triclinic'
according to /home/saulius/struct/CIF-dictionaries/cif_core.dic
dictionary named 'cif_core.dic' version 2.4.1 from
2010-06-29.

'_exptl_absorpt_correction_type' value 'MULTI-SCAN'
changed to 'multi-scan' according to
/home/saulius/struct/CIF-dictionaries/cif_core.dic dictionary named
'cif_core.dic' version 2.4.1 from 2010-06-29.

Automatic conversion script
Id: cif_fix_values 1715 2011-07-08 13:25:40Z adriana 

The following automatic conversions were performed:

'_exptl_crystal_density_meas' value 'NONE' was changed to '?' - the
value is perceived as not measured.

Automatic conversion script
Id: cif_fix_values 3008 2015-01-20 13:52:24Z robertas 
;
_cod_original_cell_volume 1442.5(9)
_cod_original_sg_symbol_H-M P-1
_cod_database_code 4075040

loop_
_symmetry_equiv_pos_as_xyz
'x, y, z'
'-x, -y, -z'

loop_
_atom_site_label
_atom_site_type_symbol
_atom_site_fract_x
_atom_site_fract_y
_atom_site_fract_z
_atom_site_U_iso_or_equiv
_atom_site_adp_type
_atom_site_occupancy
_atom_site_symmetry_multiplicity
_atom_site_calc_flag
_atom_site_refinement_flags
_atom_site_disorder_assembly
_atom_site_disorder_group
Fe1 Fe 0.50617(10) -0.12574(8) 0.79102(6) 0.0433(3) Uani 1 1 d . . .
Fe2 Fe 0.49660(11) -0.25356(9) 0.64534(7) 0.0532(3) Uani 1 1 d . . .
Fe3 Fe 0.04874(12) 0.39407(9) 0.72168(7) 0.0591(3) Uani 1 1 d . . .
Fe4 Fe -0.10738(11) 0.26420(9) 0.84737(8) 0.0628(3) Uani 1 1 d . A .
O1 O 0.8010(6) -0.0916(5) 0.7728(5) 0.095(2) Uani 1 1 d . . .
O2 O 0.5240(7) -0.3005(6) 0.9567(4) 0.105(2) Uani 1 1 d . . .
O3 O 0.4089(7) 0.0947(5) 0.9047(4) 0.103(2) Uani 1 1 d . . .
O4 O 0.7906(6) -0.2641(6) 0.5676(4) 0.109(2) Uani 1 1 d . . .
O5 O 0.5394(9) -0.4994(6) 0.7318(5) 0.145(3) Uani 1 1 d . . .
O6 O 0.4116(7) -0.3277(6) 0.4604(4) 0.126(3) Uani 1 1 d . . .
O7 O -0.0980(11) 0.6321(6) 0.7595(6) 0.191(5) Uani 1 1 d . . .
O8 O -0.0922(6) 0.3602(5) 0.5512(4) 0.0922(19) Uani 1 1 d . . .
O9 O 0.2974(9) 0.4597(8) 0.5958(6) 0.149(3) Uani 1 1 d . . .
O10 O -0.3096(9) 0.4643(8) 0.9226(8) 0.196(4) Uani 1 1 d . A .
O11 O -0.2862(7) 0.1917(6) 0.7109(5) 0.110(2) Uani 1 1 d . A .
O12 O -0.1744(9) 0.0660(7) 0.9899(5) 0.151(3) Uani 1 1 d . A .
S1 S 0.31468(18) -0.21455(15) 0.76543(13) 0.0484(5) Uani 1 1 d . . .
S2 S 0.49697(17) -0.04766(15) 0.63777(12) 0.0464(4) Uani 1 1 d . . .
S3 S 0.09154(18) 0.19380(15) 0.75911(12) 0.0462(5) Uani 1 1 d . A .
C1 C 0.6862(9) -0.1046(6) 0.7798(6) 0.062(2) Uani 1 1 d . . .
C2 C 0.5191(8) -0.2339(7) 0.8928(6) 0.065(2) Uani 1 1 d . . .
C3 C 0.4445(8) 0.0076(7) 0.8623(5) 0.061(2) Uani 1 1 d . . .
C4 C 0.6755(9) -0.2604(8) 0.5982(6) 0.071(2) Uani 1 1 d . . .
C5 C 0.5204(9) -0.4045(8) 0.6977(6) 0.085(3) Uani 1 1 d . . .
C6 C 0.4397(8) -0.2981(7) 0.5337(6) 0.077(2) Uani 1 1 d . . .
C7 C -0.0400(12) 0.5382(8) 0.7441(6) 0.107(4) Uani 1 1 d . A .
C8 C -0.0398(8) 0.3719(6) 0.6194(6) 0.063(2) Uani 1 1 d . A .
C9 C 0.2010(11) 0.4323(9) 0.6466(7) 0.091(3) Uani 1 1 d . A .
C10 C -0.2308(11) 0.3850(9) 0.8919(8) 0.108(3) Uani 1 1 d . . .
C11 C -0.2150(9) 0.2225(7) 0.7630(6) 0.073(2) Uani 1 1 d . . .
C12 C -0.1480(10) 0.1434(9) 0.9356(7) 0.092(3) Uani 1 1 d . . .
C13 C 0.1785(6) -0.0960(5) 0.7432(5) 0.0481(17) Uani 1 1 d . . .
H13A H 0.0933 -0.1361 0.7448 0.058 Uiso 1 1 calc R . .
H13B H 0.1653 -0.0415 0.7985 0.058 Uiso 1 1 calc R . .
C14 C 0.1943(6) -0.0155(5) 0.6489(4) 0.0394(16) Uani 1 1 d . A .
C15 C 0.3320(6) 0.0394(5) 0.6304(4) 0.0463(17) Uani 1 1 d . . .
H15A H 0.3264 0.1063 0.6758 0.056 Uiso 1 1 calc R . .
H15B H 0.3380 0.0767 0.5648 0.056 Uiso 1 1 calc R . .
C16 C 0.0784(6) 0.0896(5) 0.6598(4) 0.0442(16) Uani 1 1 d . . .
H16A H -0.0106 0.0547 0.6722 0.053 Uiso 1 1 calc R A .
H16B H 0.0812 0.1365 0.5982 0.053 Uiso 1 1 calc R . .
C17 C 0.1678(8) -0.0895(6) 0.5616(5) 0.069(2) Uani 1 1 d . . .
H17A H 0.1860 -0.0416 0.5018 0.104 Uiso 1 1 calc R A .
H17B H 0.0729 -0.1092 0.5705 0.104 Uiso 1 1 calc R . .
H17C H 0.2280 -0.1639 0.5577 0.104 Uiso 1 1 calc R . .
S4 S 0.0238(7) 0.3643(6) 0.9359(5) 0.073(2) Uani 0.585(9) 1 d PD A 1
C18 C 0.157(3) 0.412(3) 0.8432(18) 0.073(10) Uani 0.585(9) 1 d PD A 1
H18A H 0.2410 0.3569 0.8399 0.088 Uiso 0.585(9) 1 calc PR A 1
H18B H 0.1781 0.4955 0.8511 0.088 Uiso 0.585(9) 1 calc PR A 1
C19 C 0.1123(17) 0.2570(12) 1.0130(10) 0.118(7) Uani 0.585(9) 1 d PD A 1
H19A H 0.1941 0.2192 0.9753 0.177 Uiso 0.585(9) 1 calc PR A 1
H19B H 0.0520 0.1949 1.0381 0.177 Uiso 0.585(9) 1 calc PR A 1
H19C H 0.1381 0.2994 1.0670 0.177 Uiso 0.585(9) 1 calc PR A 1
S4' S 0.1094(11) 0.4298(11) 0.8731(9) 0.074(5) Uani 0.415(9) 1 d PD A 2
C18' C 0.033(4) 0.3047(18) 0.9418(19) 0.083(12) Uani 0.415(9) 1 d PD A 2
H18C H -0.0134 0.3296 1.0059 0.099 Uiso 0.415(9) 1 calc PR A 2
H18D H 0.1012 0.2361 0.9497 0.099 Uiso 0.415(9) 1 calc PR A 2
C19' C 0.2949(13) 0.406(2) 0.8703(16) 0.099(8) Uani 0.415(9) 1 d PD A 2
H19D H 0.3173 0.4000 0.9365 0.148 Uiso 0.415(9) 1 calc PR A 2
H19E H 0.3382 0.4731 0.8358 0.148 Uiso 0.415(9) 1 calc PR A 2
H19F H 0.3281 0.3306 0.8372 0.148 Uiso 0.415(9) 1 calc PR A 2

loop_
_atom_site_aniso_label
_atom_site_aniso_U_11
_atom_site_aniso_U_22
_atom_site_aniso_U_33
_atom_site_aniso_U_23
_atom_site_aniso_U_13
_atom_site_aniso_U_12
Fe1 0.0440(6) 0.0423(6) 0.0454(6) -0.0070(5) -0.0150(5) 0.0023(4)
Fe2 0.0584(7) 0.0476(6) 0.0555(6) -0.0175(5) -0.0228(6) 0.0151(5)
Fe3 0.0777(8) 0.0407(6) 0.0620(7) -0.0069(5) -0.0212(6) -0.0016(5)
Fe4 0.0666(8) 0.0562(7) 0.0609(7) -0.0148(6) 0.0003(6) 0.0118(6)
O1 0.051(4) 0.089(4) 0.149(6) -0.004(4) -0.032(4) -0.005(3)
O2 0.149(6) 0.093(5) 0.076(4) 0.023(4) -0.037(4) 0.005(4)
O3 0.117(5) 0.081(4) 0.114(5) -0.056(4) -0.027(4) 0.021(4)
O4 0.066(4) 0.157(6) 0.094(5) -0.014(4) 0.000(4) 0.040(4)
O5 0.226(9) 0.054(4) 0.168(7) -0.001(4) -0.104(7) 0.029(5)
O6 0.127(6) 0.159(6) 0.101(5) -0.071(5) -0.072(5) 0.054(5)
O7 0.354(13) 0.075(5) 0.138(7) -0.026(5) -0.079(8) 0.104(7)
O8 0.102(5) 0.101(5) 0.081(4) -0.006(3) -0.041(4) -0.006(4)
O9 0.123(7) 0.176(8) 0.154(7) -0.017(6) 0.002(6) -0.076(6)
O10 0.160(8) 0.131(7) 0.273(11) -0.084(7) 0.034(7) 0.063(6)
O11 0.088(5) 0.095(5) 0.157(6) 0.000(4) -0.053(5) -0.016(4)
O12 0.222(9) 0.131(7) 0.084(5) 0.020(5) 0.043(5) -0.032(6)
S1 0.0498(12) 0.0378(10) 0.0598(11) 0.0039(8) -0.0157(10) -0.0052(8)
S2 0.0387(10) 0.0509(11) 0.0478(10) 0.0000(8) -0.0039(9) 0.0030(8)
S3 0.0508(11) 0.0444(10) 0.0440(10) -0.0124(8) -0.0145(9) 0.0110(8)
C1 0.055(5) 0.056(5) 0.081(6) -0.006(4) -0.025(5) -0.004(4)
C2 0.062(5) 0.068(6) 0.069(6) -0.018(5) -0.021(5) -0.001(4)
C3 0.067(5) 0.060(5) 0.058(5) -0.011(4) -0.022(4) 0.007(4)
C4 0.055(6) 0.093(6) 0.061(5) -0.023(5) -0.014(5) 0.027(5)
C5 0.092(7) 0.064(6) 0.105(7) -0.031(6) -0.046(6) 0.021(5)
C6 0.073(6) 0.075(6) 0.085(6) -0.025(5) -0.034(5) 0.027(4)
C7 0.198(11) 0.050(6) 0.075(6) -0.011(5) -0.053(7) 0.029(6)
C8 0.072(6) 0.045(5) 0.077(6) 0.002(4) -0.026(5) -0.001(4)
C9 0.097(8) 0.091(7) 0.096(7) -0.026(6) -0.034(7) -0.030(6)
C10 0.098(8) 0.090(8) 0.128(8) -0.045(7) 0.006(7) 0.010(6)
C11 0.057(6) 0.062(6) 0.096(7) -0.006(5) -0.004(5) 0.005(4)
C12 0.114(8) 0.089(7) 0.065(6) -0.012(5) 0.020(6) -0.002(6)
C13 0.045(4) 0.041(4) 0.057(4) -0.002(3) -0.004(4) -0.002(3)
C14 0.032(4) 0.041(4) 0.046(4) -0.014(3) -0.015(3) 0.008(3)
C15 0.054(5) 0.041(4) 0.042(4) -0.001(3) -0.005(3) 0.006(3)
C16 0.041(4) 0.049(4) 0.044(4) -0.013(3) -0.014(3) 0.005(3)
C17 0.072(6) 0.067(5) 0.074(5) -0.033(4) -0.034(5) 0.017(4)
S4 0.091(4) 0.062(4) 0.067(4) -0.032(4) -0.026(3) 0.016(3)
C18 0.050(15) 0.09(2) 0.076(18) 0.004(14) 0.002(11) -0.027(13)
C19 0.148(18) 0.136(16) 0.076(11) 0.005(11) -0.055(12) 0.008(13)
S4' 0.094(10) 0.065(5) 0.069(7) -0.020(6) -0.038(7) 0.019(7)
C18' 0.19(3) 0.018(13) 0.031(12) -0.013(12) 0.008(14) -0.002(16)
C19' 0.059(15) 0.119(19) 0.125(19) -0.014(15) -0.042(14) 0.007(13)

loop_
_atom_type_symbol
_atom_type_description
_atom_type_scat_dispersion_real
_atom_type_scat_dispersion_imag
_atom_type_scat_source
C C 0.0033 0.0016 'International Tables Vol C Tables 4.2.6.8 and 6.1.1.4'
H H 0.0000 0.0000 'International Tables Vol C Tables 4.2.6.8 and 6.1.1.4'
O O 0.0106 0.0060 'International Tables Vol C Tables 4.2.6.8 and 6.1.1.4'
S S 0.1246 0.1234 'International Tables Vol C Tables 4.2.6.8 and 6.1.1.4'
Fe Fe 0.3463 0.8444 'International Tables Vol C Tables 4.2.6.8 and 6.1.1.4'

loop_
_geom_angle_atom_site_label_1
_geom_angle_atom_site_label_2
_geom_angle_atom_site_label_3
_geom_angle
C1 Fe1 C3 97.4(3)
C1 Fe1 C2 91.6(3)
C3 Fe1 C2 97.5(3)
C1 Fe1 S2 90.5(2)
C3 Fe1 S2 100.4(2)
C2 Fe1 S2 161.5(2)
C1 Fe1 S1 156.9(2)
C3 Fe1 S1 105.6(2)
C2 Fe1 S1 87.1(2)
S2 Fe1 S1 83.76(7)
C1 Fe1 Fe2 101.5(2)
C3 Fe1 Fe2 149.7(2)
C2 Fe1 Fe2 105.3(2)
S2 Fe1 Fe2 56.31(6)
S1 Fe1 Fe2 56.92(6)
C4 Fe2 C5 89.9(4)
C4 Fe2 C6 95.7(4)
C5 Fe2 C6 96.8(4)
C4 Fe2 S2 87.6(3)
C5 Fe2 S2 156.4(2)
C6 Fe2 S2 106.7(3)
C4 Fe2 S1 152.8(2)
C5 Fe2 S1 88.3(3)
C6 Fe2 S1 111.5(3)
S2 Fe2 S1 83.32(7)
C4 Fe2 Fe1 97.7(2)
C5 Fe2 Fe1 100.9(3)
C6 Fe2 Fe1 157.7(2)
S2 Fe2 Fe1 56.32(5)
S1 Fe2 Fe1 56.17(5)
C7 Fe3 C9 102.1(5)
C7 Fe3 C8 92.1(4)
C9 Fe3 C8 93.3(4)
C7 Fe3 C18 90.4(8)
C9 Fe3 C18 86.8(6)
C8 Fe3 C18 177.4(8)
C7 Fe3 S3 152.1(3)
C9 Fe3 S3 103.9(3)
C8 Fe3 S3 96.2(2)
C18 Fe3 S3 81.2(8)
C7 Fe3 S4' 80.0(4)
C9 Fe3 S4' 99.5(4)
C8 Fe3 S4' 166.1(4)
C18 Fe3 S4' 15.0(7)
S3 Fe3 S4' 86.0(3)
C7 Fe3 Fe4 98.5(4)
C9 Fe3 Fe4 157.1(3)
C8 Fe3 Fe4 95.8(2)
C18 Fe3 Fe4 83.1(6)
S3 Fe3 Fe4 54.24(6)
S4' Fe3 Fe4 74.2(3)
C11 Fe4 C10 91.4(4)
C11 Fe4 C12 95.8(4)
C10 Fe4 C12 101.6(5)
C11 Fe4 C18' 175.5(9)
C10 Fe4 C18' 93.0(8)
C12 Fe4 C18' 84.2(7)
C11 Fe4 S3 95.5(3)
C10 Fe4 S3 152.1(3)
C12 Fe4 S3 104.5(3)
C18' Fe4 S3 80.1(8)
C11 Fe4 S4 165.5(3)
C10 Fe4 S4 80.4(3)
C12 Fe4 S4 97.6(4)
C18' Fe4 S4 16.8(5)
S3 Fe4 S4 86.55(17)
C11 Fe4 Fe3 95.9(3)
C10 Fe4 Fe3 97.8(3)
C12 Fe4 Fe3 157.0(3)
C18' Fe4 Fe3 82.6(7)
S3 Fe4 Fe3 54.67(6)
S4 Fe4 Fe3 73.6(2)
C13 S1 Fe1 109.5(2)
C13 S1 Fe2 119.0(2)
Fe1 S1 Fe2 66.91(6)
C15 S2 Fe2 116.9(2)
C15 S2 Fe1 110.6(2)
Fe2 S2 Fe1 67.38(6)
C16 S3 Fe4 116.7(2)
C16 S3 Fe3 114.8(2)
Fe4 S3 Fe3 71.09(6)
O1 C1 Fe1 179.7(7)
O2 C2 Fe1 178.4(8)
O3 C3 Fe1 177.2(8)
O4 C4 Fe2 179.6(9)
O5 C5 Fe2 177.9(8)
O6 C6 Fe2 175.9(8)
O7 C7 Fe3 179.4(8)
O8 C8 Fe3 177.0(7)
O9 C9 Fe3 177.7(11)
O10 C10 Fe4 178.5(11)
O11 C11 Fe4 177.3(8)
O12 C12 Fe4 178.7(9)
C14 C13 S1 120.1(4)
C14 C13 H13A 107.3
S1 C13 H13A 107.3
C14 C13 H13B 107.3
S1 C13 H13B 107.3
H13A C13 H13B 106.9
C15 C14 C17 112.1(5)
C15 C14 C13 112.8(5)
C17 C14 C13 109.5(5)
C15 C14 C16 108.5(5)
C17 C14 C16 105.6(5)
C13 C14 C16 107.9(5)
C14 C15 S2 123.7(4)
C14 C15 H15A 106.4
S2 C15 H15A 106.4
C14 C15 H15B 106.4
S2 C15 H15B 106.4
H15A C15 H15B 106.5
C14 C16 S3 113.5(4)
C14 C16 H16A 108.9
S3 C16 H16A 108.9
C14 C16 H16B 108.9
S3 C16 H16B 108.9
H16A C16 H16B 107.7
C14 C17 H17A 109.5
C14 C17 H17B 109.5
H17A C17 H17B 109.5
C14 C17 H17C 109.5
H17A C17 H17C 109.5
H17B C17 H17C 109.5
C18 S4 C19 104.6(12)
C18 S4 Fe4 101.9(10)
C19 S4 Fe4 109.9(6)
S4 C18 Fe3 96.7(13)
S4 C18 H18A 112.4
Fe3 C18 H18A 112.4
S4 C18 H18B 112.4
Fe3 C18 H18B 112.4
H18A C18 H18B 110.0
C18' S4' C19' 107.8(14)
C18' S4' Fe3 99.3(10)
C19' S4' Fe3 110.2(9)
S4' C18' Fe4 99.2(13)
S4' C18' H18C 111.9
Fe4 C18' H18C 111.9
S4' C18' H18D 111.9
Fe4 C18' H18D 111.9
H18C C18' H18D 109.6
S4' C19' H19D 109.5
S4' C19' H19E 109.5
H19D C19' H19E 109.5
S4' C19' H19F 109.5
H19D C19' H19F 109.5
H19E C19' H19F 109.5

loop_
_geom_bond_atom_site_label_1
_geom_bond_atom_site_label_2
_geom_bond_distance
Fe1 C1 1.777(8)
Fe1 C3 1.797(8)
Fe1 C2 1.806(9)
Fe1 S2 2.2491(19)
Fe1 S1 2.2531(19)
Fe1 Fe2 2.4949(14)
Fe2 C4 1.773(9)
Fe2 C5 1.784(9)
Fe2 C6 1.795(8)
Fe2 S2 2.249(2)
Fe2 S1 2.273(2)
Fe3 C7 1.746(9)
Fe3 C9 1.761(11)
Fe3 C8 1.778(8)
Fe3 C18 2.11(3)
Fe3 S3 2.246(2)
Fe3 S4' 2.291(12)
Fe3 Fe4 2.6045(16)
Fe4 C11 1.761(9)
Fe4 C10 1.775(10)
Fe4 C12 1.791(10)
Fe4 C18' 2.10(3)
Fe4 S3 2.234(2)
Fe4 S4 2.253(6)
O1 C1 1.133(8)
O2 C2 1.122(8)
O3 C3 1.137(8)
O4 C4 1.142(8)
O5 C5 1.134(9)
O6 C6 1.142(8)
O7 C7 1.140(9)
O8 C8 1.142(7)
O9 C9 1.147(10)
O10 C10 1.158(10)
O11 C11 1.140(8)
O12 C12 1.130(9)
S1 C13 1.822(6)
S2 C15 1.811(6)
S3 C16 1.831(6)
C13 C14 1.534(8)
C13 H13A 0.9700
C13 H13B 0.9700
C14 C15 1.504(8)
C14 C17 1.531(8)
C14 C16 1.537(8)
C15 H15A 0.9700
C15 H15B 0.9700
C16 H16A 0.9700
C16 H16B 0.9700
C17 H17A 0.9600
C17 H17B 0.9600
C17 H17C 0.9600
S4 C18 1.785(17)
S4 C19 1.796(9)
C18 H18A 0.9700
C18 H18B 0.9700
C19 H19A 0.9600
C19 H19B 0.9600
C19 H19C 0.9600
S4' C18' 1.789(17)
S4' C19' 1.803(9)
C18' H18C 0.9700
C18' H18D 0.9700
C19' H19D 0.9600
C19' H19E 0.9600
C19' H19F 0.9600

loop_
_geom_torsion_atom_site_label_1
_geom_torsion_atom_site_label_2
_geom_torsion_atom_site_label_3
_geom_torsion_atom_site_label_4
_geom_torsion
C1 Fe1 Fe2 C4 -0.9(4)
C3 Fe1 Fe2 C4 126.6(6)
C2 Fe1 Fe2 C4 -95.9(4)
S2 Fe1 Fe2 C4 81.9(3)
S1 Fe1 Fe2 C4 -171.9(3)
C1 Fe1 Fe2 C5 90.5(4)
C3 Fe1 Fe2 C5 -142.0(6)
C2 Fe1 Fe2 C5 -4.4(4)
S2 Fe1 Fe2 C5 173.3(3)
S1 Fe1 Fe2 C5 -80.5(3)
C1 Fe1 Fe2 C6 -127.3(8)
C3 Fe1 Fe2 C6 0.2(9)
C2 Fe1 Fe2 C6 137.8(8)
S2 Fe1 Fe2 C6 -44.4(8)
S1 Fe1 Fe2 C6 61.7(8)
C1 Fe1 Fe2 S2 -82.8(2)
C3 Fe1 Fe2 S2 44.7(5)
C2 Fe1 Fe2 S2 -177.8(3)
S1 Fe1 Fe2 S2 106.16(8)
C1 Fe1 Fe2 S1 171.0(2)
C3 Fe1 Fe2 S1 -61.5(5)
C2 Fe1 Fe2 S1 76.1(3)
S2 Fe1 Fe2 S1 -106.16(8)
C7 Fe3 Fe4 C11 93.9(4)
C9 Fe3 Fe4 C11 -112.3(7)
C8 Fe3 Fe4 C11 0.8(4)
C18 Fe3 Fe4 C11 -176.8(8)
S3 Fe3 Fe4 C11 -92.6(3)
S4' Fe3 Fe4 C11 170.9(4)
C7 Fe3 Fe4 C10 1.6(4)
C9 Fe3 Fe4 C10 155.5(7)
C8 Fe3 Fe4 C10 -91.4(4)
C18 Fe3 Fe4 C10 91.0(8)
S3 Fe3 Fe4 C10 175.2(3)
S4' Fe3 Fe4 C10 78.7(4)
C7 Fe3 Fe4 C12 -145.9(8)
C9 Fe3 Fe4 C12 8.0(10)
C8 Fe3 Fe4 C12 121.1(8)
C18 Fe3 Fe4 C12 -56.5(10)
S3 Fe3 Fe4 C12 27.7(7)
S4' Fe3 Fe4 C12 -68.8(8)
C7 Fe3 Fe4 C18' -90.4(8)
C9 Fe3 Fe4 C18' 63.5(10)
C8 Fe3 Fe4 C18' 176.5(8)
C18 Fe3 Fe4 C18' -1.1(11)
S3 Fe3 Fe4 C18' 83.1(7)
S4' Fe3 Fe4 C18' -13.4(8)
C7 Fe3 Fe4 S3 -173.5(3)
C9 Fe3 Fe4 S3 -19.6(7)
C8 Fe3 Fe4 S3 93.4(2)
C18 Fe3 Fe4 S3 -84.2(8)
S4' Fe3 Fe4 S3 -96.5(3)
C7 Fe3 Fe4 S4 -75.9(3)
C9 Fe3 Fe4 S4 77.9(7)
C8 Fe3 Fe4 S4 -169.0(3)
C18 Fe3 Fe4 S4 13.4(8)
S3 Fe3 Fe4 S4 97.59(15)
S4' Fe3 Fe4 S4 1.1(3)
C1 Fe1 S1 C13 -137.1(6)
C3 Fe1 S1 C13 38.5(3)
C2 Fe1 S1 C13 135.5(3)
S2 Fe1 S1 C13 -60.6(2)
Fe2 Fe1 S1 C13 -114.1(2)
C1 Fe1 S1 Fe2 -23.0(6)
C3 Fe1 S1 Fe2 152.6(2)
C2 Fe1 S1 Fe2 -110.4(2)
S2 Fe1 S1 Fe2 53.51(6)
C4 Fe2 S1 C13 118.0(6)
C5 Fe2 S1 C13 -155.3(3)
C6 Fe2 S1 C13 -58.7(4)
S2 Fe2 S1 C13 46.7(2)
Fe1 Fe2 S1 C13 100.3(2)
C4 Fe2 S1 Fe1 17.7(6)
C5 Fe2 S1 Fe1 104.4(2)
C6 Fe2 S1 Fe1 -159.0(3)
S2 Fe2 S1 Fe1 -53.58(6)
C4 Fe2 S2 C15 156.7(3)
C5 Fe2 S2 C15 -119.0(8)
C6 Fe2 S2 C15 61.5(4)
S1 Fe2 S2 C15 -49.0(2)
Fe1 Fe2 S2 C15 -102.4(2)
C4 Fe2 S2 Fe1 -100.9(2)
C5 Fe2 S2 Fe1 -16.5(8)
C6 Fe2 S2 Fe1 163.9(3)
S1 Fe2 S2 Fe1 53.45(6)
C1 Fe1 S2 C15 -145.0(3)
C3 Fe1 S2 C15 -47.3(3)
C2 Fe1 S2 C15 118.3(8)
S1 Fe1 S2 C15 57.5(2)
Fe2 Fe1 S2 C15 111.5(2)
C1 Fe1 S2 Fe2 103.5(2)
C3 Fe1 S2 Fe2 -158.9(2)
C2 Fe1 S2 Fe2 6.8(8)
S1 Fe1 S2 Fe2 -54.06(6)
C11 Fe4 S3 C16 -15.6(4)
C10 Fe4 S3 C16 -119.2(8)
C12 Fe4 S3 C16 81.9(4)
C18' Fe4 S3 C16 163.2(6)
S4 Fe4 S3 C16 178.9(3)
Fe3 Fe4 S3 C16 -108.9(2)
C11 Fe4 S3 Fe3 93.3(3)
C10 Fe4 S3 Fe3 -10.3(7)
C12 Fe4 S3 Fe3 -169.2(3)
C18' Fe4 S3 Fe3 -87.9(6)
S4 Fe4 S3 Fe3 -72.3(2)
C7 Fe3 S3 C16 125.2(7)
C9 Fe3 S3 C16 -76.3(4)
C8 Fe3 S3 C16 18.6(4)
C18 Fe3 S3 C16 -160.8(6)
S4' Fe3 S3 C16 -175.1(4)
Fe4 Fe3 S3 C16 111.4(2)
C7 Fe3 S3 Fe4 13.8(7)
C9 Fe3 S3 Fe4 172.3(3)
C8 Fe3 S3 Fe4 -92.8(3)
C18 Fe3 S3 Fe4 87.8(6)
S4' Fe3 S3 Fe4 73.5(3)
C3 Fe1 C1 O1 143(100)
C2 Fe1 C1 O1 45(100)
S2 Fe1 C1 O1 -117(100)
S1 Fe1 C1 O1 -42(100)
Fe2 Fe1 C1 O1 -61(100)
C1 Fe1 C2 O2 157(25)
C3 Fe1 C2 O2 59(25)
S2 Fe1 C2 O2 -106(25)
S1 Fe1 C2 O2 -46(25)
Fe2 Fe1 C2 O2 -101(25)
C1 Fe1 C3 O3 48(14)
C2 Fe1 C3 O3 140(14)
S2 Fe1 C3 O3 -44(14)
S1 Fe1 C3 O3 -131(14)
Fe2 Fe1 C3 O3 -81(14)
C5 Fe2 C4 O4 -178(100)
C6 Fe2 C4 O4 85(100)
S2 Fe2 C4 O4 -21(100)
S1 Fe2 C4 O4 -92(100)
Fe1 Fe2 C4 O4 -77(100)
C4 Fe2 C5 O5 41(25)
C6 Fe2 C5 O5 137(25)
S2 Fe2 C5 O5 -43(26)
S1 Fe2 C5 O5 -112(25)
Fe1 Fe2 C5 O5 -57(25)
C4 Fe2 C6 O6 7(11)
C5 Fe2 C6 O6 -84(11)
S2 Fe2 C6 O6 96(11)
S1 Fe2 C6 O6 -175(11)
Fe1 Fe2 C6 O6 134(11)
C9 Fe3 C7 O7 -128(100)
C8 Fe3 C7 O7 138(100)
C18 Fe3 C7 O7 -41(100)
S3 Fe3 C7 O7 31(100)
S4' Fe3 C7 O7 -30(100)
Fe4 Fe3 C7 O7 42(100)
C7 Fe3 C8 O8 88(14)
C9 Fe3 C8 O8 -14(14)
C18 Fe3 C8 O8 -107(18)
S3 Fe3 C8 O8 -119(14)
S4' Fe3 C8 O8 143(13)
Fe4 Fe3 C8 O8 -173(14)
C7 Fe3 C9 O9 -48(22)
C8 Fe3 C9 O9 45(22)
C18 Fe3 C9 O9 -138(22)
S3 Fe3 C9 O9 142(22)
S4' Fe3 C9 O9 -130(22)
Fe4 Fe3 C9 O9 158(22)
C11 Fe4 C10 O10 174(100)
C12 Fe4 C10 O10 78(44)
C18' Fe4 C10 O10 -7(44)
S3 Fe4 C10 O10 -81(44)
S4 Fe4 C10 O10 -18(43)
Fe3 Fe4 C10 O10 -90(44)
C10 Fe4 C11 O11 -102(17)
C12 Fe4 C11 O11 -1(17)
C18' Fe4 C11 O11 89(19)
S3 Fe4 C11 O11 105(17)
S4 Fe4 C11 O11 -158(17)
Fe3 Fe4 C11 O11 160(17)
C11 Fe4 C12 O12 22(48)
C10 Fe4 C12 O12 115(48)
C18' Fe4 C12 O12 -153(48)
S3 Fe4 C12 O12 -75(48)
S4 Fe4 C12 O12 -163(48)
Fe3 Fe4 C12 O12 -98(48)
Fe1 S1 C13 C14 67.7(5)
Fe2 S1 C13 C14 -6.0(6)
S1 C13 C14 C15 -49.8(7)
S1 C13 C14 C17 75.7(6)
S1 C13 C14 C16 -169.7(4)
C17 C14 C15 S2 -76.8(6)
C13 C14 C15 S2 47.4(7)
C16 C14 C15 S2 167.0(4)
Fe2 S2 C15 C14 12.4(6)
Fe1 S2 C15 C14 -61.9(5)
C15 C14 C16 S3 -58.2(6)
C17 C14 C16 S3 -178.5(5)
C13 C14 C16 S3 64.4(6)
Fe4 S3 C16 C14 -141.6(4)
Fe3 S3 C16 C14 138.0(4)
C11 Fe4 S4 C18 -60.8(17)
C10 Fe4 S4 C18 -117.4(11)
C12 Fe4 S4 C18 142.1(11)
C18' Fe4 S4 C18 105(4)
S3 Fe4 S4 C18 37.9(10)
Fe3 Fe4 S4 C18 -16.2(10)
C11 Fe4 S4 C19 -171.3(13)
C10 Fe4 S4 C19 132.1(8)
C12 Fe4 S4 C19 31.5(7)
C18' Fe4 S4 C19 -6(3)
S3 Fe4 S4 C19 -72.7(7)
Fe3 Fe4 S4 C19 -126.8(7)
C19 S4 C18 Fe3 133.9(9)
Fe4 S4 C18 Fe3 19.4(11)
C7 Fe3 C18 S4 82.1(11)
C9 Fe3 C18 S4 -175.9(12)
C8 Fe3 C18 S4 -83(13)
S3 Fe3 C18 S4 -71.2(11)
S4' Fe3 C18 S4 36(3)
Fe4 Fe3 C18 S4 -16.5(10)
C7 Fe3 S4' C18' 117.7(12)
C9 Fe3 S4' C18' -141.6(12)
C8 Fe3 S4' C18' 61(2)
C18 Fe3 S4' C18' -109(4)
S3 Fe3 S4' C18' -38.1(11)
Fe4 Fe3 S4' C18' 15.8(11)
C7 Fe3 S4' C19' -129.3(10)
C9 Fe3 S4' C19' -28.6(9)
C8 Fe3 S4' C19' 174.3(14)
C18 Fe3 S4' C19' 4(4)
S3 Fe3 S4' C19' 74.9(9)
Fe4 Fe3 S4' C19' 128.8(9)
C19' S4' C18' Fe4 -134.2(12)
Fe3 S4' C18' Fe4 -19.3(12)
C11 Fe4 C18' S4' 88(8)
C10 Fe4 C18' S4' -80.7(12)
C12 Fe4 C18' S4' 178.0(13)
S3 Fe4 C18' S4' 72.1(11)
S4 Fe4 C18' S4' -39(2)
Fe3 Fe4 C18' S4' 16.8(11)
